data_4071534
loop_
_publ_author_name
'Tanabe, Taro'
'Mizuhata, Yoshiyuki'
'Takeda, Nobuhiro'
'Tokitoh, Norihiro'

_publ_section_title
;
 Syntheses and Structures of Platinum Siloxides Bridged by a Sulfur or
 Selenium Atom and a Unique 1,3-Aryl Migration from Silicon to Platinum
 through the Si&#x2212;O&#x2212;Pt Linkages
;
_journal_issue 10
_journal_name_full Organometallics
_journal_page_first 2156
_journal_paper_doi 10.1021/om800210g
_journal_volume 27
_journal_year 2008
_chemical_formula_moiety 'C72 H100 O P2 Pt S Si7, C6 H14'
_chemical_formula_sum 'C78 H114 O P2 Pt S Si7'
_chemical_formula_weight 1553.41
_chemical_name_common SiOSPt
_chemical_name_systematic
; 
 ? 
;
_space_group_IT_number 2
_symmetry_cell_setting triclinic
_symmetry_Int_Tables_number 2
_symmetry_space_group_name_Hall '-P 1'
_symmetry_space_group_name_H-M 'P -1'
_atom_sites_solution_hydrogens geom
_atom_sites_solution_primary direct
_atom_sites_solution_secondary difmap
_audit_creation_method SHELXL-97
_cell_angle_alpha 112.5927(8)
_cell_angle_beta 102.7127(7)
_cell_angle_gamma 91.7477(9)
_cell_formula_units_Z 2
_cell_length_a 13.5758(2)
_cell_length_b 16.6860(4)
_cell_length_c 21.1691(4)
_cell_measurement_temperature 103(2)
_cell_measurement_theta_max 25.00
_cell_measurement_theta_min 2.26
_cell_volume 4283.44(15)
_computing_cell_refinement HKL2000
_computing_data_collection CrystalClear
_computing_data_reduction 'SHELXL-97 (Sheldrick, 1997)'
_computing_structure_refinement 'SHELXL-97 (Sheldrick, 1997)'
_computing_structure_solution SHELXS-97
_diffrn_ambient_temperature 103(2)
_diffrn_measured_fraction_theta_full 0.992
_diffrn_measured_fraction_theta_max 0.992
_diffrn_measurement_device_type 'RIGAKU Saturn70'
_diffrn_measurement_method \w
_diffrn_radiation_monochromator graphite
_diffrn_radiation_source 'fine-focus sealed tube'
_diffrn_radiation_type MoK\a
_diffrn_radiation_wavelength 0.71069
_diffrn_reflns_av_R_equivalents 0.0311
_diffrn_reflns_av_sigmaI/netI 0.0429
_diffrn_reflns_limit_h_max 16
_diffrn_reflns_limit_h_min -16
_diffrn_reflns_limit_k_max 19
_diffrn_reflns_limit_k_min -19
_diffrn_reflns_limit_l_max 25
_diffrn_reflns_limit_l_min -25
_diffrn_reflns_number 36449
_diffrn_reflns_theta_full 25.00
_diffrn_reflns_theta_max 25.00
_diffrn_reflns_theta_min 2.26
_exptl_absorpt_coefficient_mu 1.836
_exptl_absorpt_correction_T_max 0.8377
_exptl_absorpt_correction_T_min 0.7103
_exptl_absorpt_correction_type multi-scan
_exptl_absorpt_process_details 'Jacobson, R. (1998) Private communication'
_exptl_crystal_colour yeloow
_exptl_crystal_density_diffrn 1.204
_exptl_crystal_density_method 'not measured'
_exptl_crystal_description prism
_exptl_crystal_F_000 1624
_exptl_crystal_size_max 0.20
_exptl_crystal_size_mid 0.10
_exptl_crystal_size_min 0.10
_refine_diff_density_max 1.462
_refine_diff_density_min -1.164
_refine_diff_density_rms 0.088
_refine_ls_extinction_method none
_refine_ls_goodness_of_fit_ref 1.066
_refine_ls_hydrogen_treatment constr
_refine_ls_matrix_type full
_refine_ls_number_parameters 998
_refine_ls_number_reflns 14966
_refine_ls_number_restraints 118
_refine_ls_restrained_S_all 1.068
_refine_ls_R_factor_all 0.0444
_refine_ls_R_factor_gt 0.0340
_refine_ls_shift/su_max 0.001
_refine_ls_shift/su_mean 0.000
_refine_ls_structure_factor_coef Fsqd
_refine_ls_weighting_details 'calc w=1/[\s^2^(Fo^2^)+(0.0345P)^2^+5.9824P] where P=(Fo^2^+2Fc^2^)/3'
_refine_ls_weighting_scheme calc
_refine_ls_wR_factor_gt 0.0781
_refine_ls_wR_factor_ref 0.0834
_reflns_number_gt 12811
_reflns_number_total 14966
_reflns_threshold_expression >2sigma(I)
_cod_data_source_file om800210g-file001.cif
_cod_data_source_block SiOSPt
_cod_original_cell_volume 4283.43(15)
_cod_database_code 4071534

loop_
_symmetry_equiv_pos_as_xyz
'x, y, z'
'-x, -y, -z'

loop_
_atom_site_label
_atom_site_type_symbol
_atom_site_fract_x
_atom_site_fract_y
_atom_site_fract_z
_atom_site_U_iso_or_equiv
_atom_site_adp_type
_atom_site_occupancy
_atom_site_symmetry_multiplicity
_atom_site_calc_flag
_atom_site_refinement_flags
_atom_site_disorder_assembly
_atom_site_disorder_group
Si1 Si 0.14724(7) 0.20112(6) 0.21613(5) 0.0199(2) Uani 1 1 d . . .
O1 O 0.16497(18) 0.30791(16) 0.25674(13) 0.0246(6) Uani 1 1 d . . .
S1 S -0.00800(7) 0.18919(6) 0.15564(5) 0.02076(18) Uani 1 1 d . . .
Pt1 Pt 0.045926(11) 0.339023(9) 0.193416(7) 0.02166(5) Uani 1 1 d . . .
P1 P -0.08028(7) 0.33872(6) 0.10506(5) 0.0214(2) Uani 1 1 d . . .
P2 P 0.10252(7) 0.48485(6) 0.24685(5) 0.0249(2) Uani 1 1 d . . .
C1 C -0.1188(3) 0.4406(2) 0.09848(19) 0.0254(8) Uani 1 1 d . . .
C2 C -0.2078(3) 0.4731(3) 0.1138(2) 0.0318(9) Uani 1 1 d . . .
H1 H -0.2518 0.4417 0.1280 0.038 Uiso 1 1 calc R . .
C3 C -0.2331(3) 0.5503(3) 0.1088(2) 0.0371(10) Uani 1 1 d . . .
H2 H -0.2938 0.5718 0.1198 0.045 Uiso 1 1 calc R . .
C4 C -0.1699(3) 0.5965(3) 0.0876(2) 0.0371(10) Uani 1 1 d . . .
H3 H -0.1871 0.6497 0.0843 0.044 Uiso 1 1 calc R . .
C5 C -0.0813(3) 0.5644(3) 0.0713(2) 0.0337(9) Uani 1 1 d . . .
H4 H -0.0379 0.5956 0.0565 0.040 Uiso 1 1 calc R . .
C6 C -0.0564(3) 0.4872(2) 0.07651(19) 0.0269(8) Uani 1 1 d . . .
H5 H 0.0041 0.4655 0.0650 0.032 Uiso 1 1 calc R . .
C7 C -0.1998(3) 0.2790(2) 0.0981(2) 0.0245(8) Uani 1 1 d . . .
C8 C -0.2500(3) 0.2068(3) 0.0374(2) 0.0339(9) Uani 1 1 d . . .
H6 H -0.2223 0.1871 -0.0027 0.041 Uiso 1 1 calc R . .
C9 C -0.3409(3) 0.1634(3) 0.0353(2) 0.0416(11) Uani 1 1 d . . .
H7 H -0.3735 0.1129 -0.0055 0.050 Uiso 1 1 calc R . .
C10 C -0.3835(3) 0.1933(3) 0.0923(3) 0.0414(11) Uani 1 1 d . . .
H8 H -0.4471 0.1652 0.0898 0.050 Uiso 1 1 calc R . .
C11 C -0.3341(3) 0.2635(3) 0.1523(2) 0.0395(11) Uani 1 1 d . . .
H9 H -0.3631 0.2834 0.1918 0.047 Uiso 1 1 calc R . .
C12 C -0.2421(3) 0.3060(3) 0.1563(2) 0.0326(9) Uani 1 1 d . . .
H10 H -0.2078 0.3537 0.1987 0.039 Uiso 1 1 calc R . .
C13 C -0.0488(3) 0.2840(2) 0.02013(18) 0.0231(8) Uani 1 1 d . . .
C14 C 0.0376(3) 0.2412(2) 0.01523(19) 0.0254(8) Uani 1 1 d . . .
H11 H 0.0809 0.2392 0.0563 0.030 Uiso 1 1 calc R . .
C15 C 0.0601(3) 0.2015(2) -0.0499(2) 0.0297(9) Uani 1 1 d . . .
H12 H 0.1196 0.1732 -0.0529 0.036 Uiso 1 1 calc R . .
C16 C -0.0028(3) 0.2027(2) -0.1104(2) 0.0307(9) Uani 1 1 d . . .
H13 H 0.0128 0.1748 -0.1548 0.037 Uiso 1 1 calc R . .
C17 C -0.0893(3) 0.2452(2) -0.1058(2) 0.0309(9) Uani 1 1 d . . .
H14 H -0.1328 0.2464 -0.1471 0.037 Uiso 1 1 calc R . .
C18 C -0.1122(3) 0.2854(2) -0.04133(19) 0.0260(8) Uani 1 1 d . . .
H15 H -0.1714 0.3143 -0.0386 0.031 Uiso 1 1 calc R . .
C19 C 0.0003(3) 0.5512(3) 0.26444(19) 0.0300(9) Uani 1 1 d . . .
C20 C -0.0114(3) 0.6271(3) 0.2520(2) 0.0355(10) Uani 1 1 d . . .
H16 H 0.0336 0.6448 0.2299 0.043 Uiso 1 1 calc R . .
C21 C -0.0880(4) 0.6769(3) 0.2716(3) 0.0513(13) Uani 1 1 d . . .
H17 H -0.0952 0.7285 0.2630 0.062 Uiso 1 1 calc R . .
C22 C -0.1538(4) 0.6514(4) 0.3037(3) 0.0648(17) Uani 1 1 d . . .
H18 H -0.2056 0.6861 0.3178 0.078 Uiso 1 1 calc R . .
C23 C -0.1446(4) 0.5757(4) 0.3156(3) 0.0606(15) Uani 1 1 d . . .
H19 H -0.1909 0.5580 0.3369 0.073 Uiso 1 1 calc R . .
C24 C -0.0680(4) 0.5257(3) 0.2964(2) 0.0440(11) Uani 1 1 d . . .
H20 H -0.0617 0.4739 0.3048 0.053 Uiso 1 1 calc R . .
C25 C 0.1765(3) 0.5284(3) 0.2026(2) 0.0310(9) Uani 1 1 d . . .
C26 C 0.1908(3) 0.4736(3) 0.1377(2) 0.0365(10) Uani 1 1 d . . .
H21 H 0.1619 0.4139 0.1168 0.044 Uiso 1 1 calc R . .
C27 C 0.2478(3) 0.5059(4) 0.1029(2) 0.0472(12) Uani 1 1 d . . .
H22 H 0.2581 0.4682 0.0587 0.057 Uiso 1 1 calc R . .
C28 C 0.2890(4) 0.5930(4) 0.1332(3) 0.0549(14) Uani 1 1 d . . .
H23 H 0.3252 0.6155 0.1086 0.066 Uiso 1 1 calc R . .
C29 C 0.2782(4) 0.6473(3) 0.1985(3) 0.0566(14) Uani 1 1 d . . .
H24 H 0.3085 0.7066 0.2196 0.068 Uiso 1 1 calc R . .
C30 C 0.2226(3) 0.6152(3) 0.2335(3) 0.0423(11) Uani 1 1 d . . .
H25 H 0.2159 0.6526 0.2789 0.051 Uiso 1 1 calc R . .
C31 C 0.1884(3) 0.5227(3) 0.3349(2) 0.0352(10) Uani 1 1 d . . .
C32 C 0.2819(4) 0.4913(3) 0.3422(3) 0.0536(14) Uani 1 1 d . . .
H26 H 0.2982 0.4489 0.3020 0.064 Uiso 1 1 calc R . .
C33 C 0.3521(5) 0.5211(3) 0.4076(3) 0.0726(19) Uani 1 1 d . . .
H27 H 0.4162 0.4998 0.4123 0.087 Uiso 1 1 calc R . .
C34 C 0.3267(5) 0.5829(4) 0.4660(3) 0.076(2) Uani 1 1 d . . .
H28 H 0.3740 0.6032 0.5109 0.091 Uiso 1 1 calc R . .
C35 C 0.2352(5) 0.6148(4) 0.4600(3) 0.0675(17) Uani 1 1 d . . .
H29 H 0.2190 0.6569 0.5003 0.081 Uiso 1 1 calc R . .
C36 C 0.1664(4) 0.5852(3) 0.3945(2) 0.0504(12) Uani 1 1 d . . .
H30 H 0.1031 0.6079 0.3900 0.060 Uiso 1 1 calc R . .
C37 C 0.2126(3) 0.1548(2) 0.14075(19) 0.0235(8) Uani 1 1 d . . .
C38 C 0.1760(3) 0.0701(2) 0.08730(19) 0.0247(8) Uani 1 1 d . . .
C39 C 0.2112(3) 0.0400(3) 0.0260(2) 0.0305(9) Uani 1 1 d . . .
H31 H 0.1862 -0.0174 -0.0089 0.037 Uiso 1 1 calc R . .
C40 C 0.2818(3) 0.0917(3) 0.0147(2) 0.0330(9) Uani 1 1 d . . .
C41 C 0.3175(3) 0.1742(3) 0.0667(2) 0.0319(9) Uani 1 1 d . . .
H32 H 0.3655 0.2105 0.0597 0.038 Uiso 1 1 calc R . .
C42 C 0.2858(3) 0.2061(3) 0.1291(2) 0.0262(8) Uani 1 1 d . . .
C43 C 0.0962(3) 0.0092(3) 0.0927(2) 0.0303(9) Uani 1 1 d . . .
H33 H 0.0283 0.0232 0.0761 0.046 Uiso 1 1 calc R . .
H34 H 0.1067 0.0167 0.1420 0.046 Uiso 1 1 calc R . .
H35 H 0.1020 -0.0515 0.0634 0.046 Uiso 1 1 calc R . .
C44 C 0.3208(4) 0.0575(4) -0.0515(2) 0.0505(13) Uani 1 1 d . . .
H36 H 0.3160 0.1005 -0.0728 0.076 Uiso 1 1 calc R . .
H37 H 0.2796 0.0022 -0.0853 0.076 Uiso 1 1 calc R . .
H38 H 0.3920 0.0477 -0.0391 0.076 Uiso 1 1 calc R . .
C45 C 0.3329(3) 0.2972(3) 0.1828(2) 0.0327(9) Uani 1 1 d . . .
H39 H 0.3977 0.3122 0.1743 0.049 Uiso 1 1 calc R . .
H40 H 0.3449 0.2985 0.2306 0.049 Uiso 1 1 calc R . .
H41 H 0.2865 0.3396 0.1781 0.049 Uiso 1 1 calc R . .
C46 C 0.1759(3) 0.1489(2) 0.28347(18) 0.0211(7) Uani 1 1 d . . .
C47 C 0.1047(3) 0.1474(2) 0.32393(18) 0.0236(8) Uani 1 1 d . . .
C48 C 0.1241(3) 0.1072(2) 0.37167(19) 0.0261(8) Uani 1 1 d . . .
H42 H 0.0761 0.1078 0.3984 0.031 Uiso 1 1 calc R . .
C49 C 0.2099(3) 0.0667(2) 0.38184(19) 0.0277(8) Uani 1 1 d . B .
C50 C 0.2810(3) 0.0712(2) 0.34464(19) 0.0266(8) Uani 1 1 d . . .
H43 H 0.3411 0.0446 0.3510 0.032 Uiso 1 1 calc R . .
C51 C 0.2676(3) 0.1134(2) 0.29816(18) 0.0245(8) Uani 1 1 d . . .
C52 C 0.0067(3) 0.1891(3) 0.31987(19) 0.0256(8) Uani 1 1 d . . .
H44 H 0.0045 0.2104 0.2815 0.031 Uiso 1 1 calc R . .
C53 C 0.2274(3) 0.0227(3) 0.4336(2) 0.0329(9) Uani 1 1 d . . .
H45 H 0.2983 0.0076 0.4345 0.039 Uiso 0.50 1 calc PR A -1
H46 H 0.1620 0.0274 0.4483 0.039 Uiso 0.50 1 calc PR A -2
C54 C 0.3605(3) 0.1250(3) 0.2716(2) 0.0267(8) Uani 1 1 d . . .
H47 H 0.3368 0.1513 0.2365 0.032 Uiso 1 1 calc R . .
Si2 Si -0.10926(8) 0.10314(8) 0.28355(6) 0.0299(2) Uani 1 1 d . . .
Si3 Si 0.00945(9) 0.29169(7) 0.40011(6) 0.0302(2) Uani 1 1 d . . .
Si4 Si 0.41131(8) 0.02078(7) 0.22093(6) 0.0297(2) Uani 1 1 d . . .
Si5 Si 0.45758(8) 0.21322(8) 0.34743(6) 0.0343(3) Uani 1 1 d . . .
C55 C -0.0799(3) 0.0011(3) 0.2191(3) 0.0504(13) Uani 1 1 d . . .
H48 H -0.1375 -0.0449 0.2028 0.076 Uiso 1 1 calc R . .
H49 H -0.0189 -0.0172 0.2417 0.076 Uiso 1 1 calc R . .
H50 H -0.0678 0.0113 0.1787 0.076 Uiso 1 1 calc R . .
C56 C -0.2179(3) 0.1397(3) 0.2353(3) 0.0499(12) Uani 1 1 d . . .
H51 H -0.1999 0.1473 0.1954 0.075 Uiso 1 1 calc R . .
H52 H -0.2333 0.1955 0.2674 0.075 Uiso 1 1 calc R . .
H53 H -0.2778 0.0957 0.2177 0.075 Uiso 1 1 calc R . .
C57 C -0.1564(4) 0.0813(4) 0.3527(3) 0.0657(17) Uani 1 1 d . . .
H54 H -0.2134 0.0340 0.3299 0.099 Uiso 1 1 calc R . .
H55 H -0.1792 0.1344 0.3830 0.099 Uiso 1 1 calc R . .
H56 H -0.1012 0.0640 0.3814 0.099 Uiso 1 1 calc R . .
C58 C 0.1270(4) 0.3665(3) 0.4215(3) 0.0612(15) Uani 1 1 d . . .
H57 H 0.1202 0.4251 0.4545 0.092 Uiso 1 1 calc R . .
H58 H 0.1374 0.3695 0.3781 0.092 Uiso 1 1 calc R . .
H59 H 0.1853 0.3446 0.4432 0.092 Uiso 1 1 calc R . .
C59 C 0.0025(4) 0.2765(3) 0.4818(2) 0.0522(13) Uani 1 1 d . . .
H60 H 0.0611 0.2488 0.4961 0.078 Uiso 1 1 calc R . .
H61 H -0.0605 0.2391 0.4726 0.078 Uiso 1 1 calc R . .
H62 H 0.0034 0.3335 0.5198 0.078 Uiso 1 1 calc R . .
C60 C -0.1047(4) 0.3459(3) 0.3770(3) 0.0568(14) Uani 1 1 d . . .
H63 H -0.0969 0.4060 0.4125 0.085 Uiso 1 1 calc R . .
H64 H -0.1664 0.3132 0.3763 0.085 Uiso 1 1 calc R . .
H65 H -0.1102 0.3468 0.3304 0.085 Uiso 1 1 calc R . .
C61 C 0.4653(3) 0.0389(3) 0.1530(2) 0.0389(10) Uani 1 1 d . . .
H66 H 0.4962 -0.0126 0.1285 0.058 Uiso 1 1 calc R . .
H67 H 0.5172 0.0903 0.1761 0.058 Uiso 1 1 calc R . .
H68 H 0.4108 0.0486 0.1188 0.058 Uiso 1 1 calc R . .
C62 C 0.5159(4) -0.0125(3) 0.2763(2) 0.0456(12) Uani 1 1 d . . .
H69 H 0.4917 -0.0205 0.3140 0.068 Uiso 1 1 calc R . .
H70 H 0.5745 0.0332 0.2971 0.068 Uiso 1 1 calc R . .
H71 H 0.5360 -0.0675 0.2466 0.068 Uiso 1 1 calc R . .
C63 C 0.3084(3) -0.0741(3) 0.1760(2) 0.0378(10) Uani 1 1 d . . .
H72 H 0.2565 -0.0629 0.1412 0.057 Uiso 1 1 calc R . .
H73 H 0.2774 -0.0820 0.2112 0.057 Uiso 1 1 calc R . .
H74 H 0.3374 -0.1272 0.1521 0.057 Uiso 1 1 calc R . .
C64 C 0.5563(4) 0.2502(3) 0.3119(3) 0.0556(14) Uani 1 1 d . . .
H75 H 0.5229 0.2665 0.2734 0.083 Uiso 1 1 calc R . .
H76 H 0.5966 0.2026 0.2941 0.083 Uiso 1 1 calc R . .
H77 H 0.6011 0.3010 0.3497 0.083 Uiso 1 1 calc R . .
C65 C 0.5265(4) 0.1808(3) 0.4193(2) 0.0534(13) Uani 1 1 d . . .
H78 H 0.5687 0.2322 0.4580 0.080 Uiso 1 1 calc R . .
H79 H 0.5698 0.1363 0.4004 0.080 Uiso 1 1 calc R . .
H80 H 0.4769 0.1569 0.4369 0.080 Uiso 1 1 calc R . .
C66 C 0.3891(3) 0.3059(3) 0.3900(2) 0.0407(11) Uani 1 1 d . . .
H81 H 0.4386 0.3564 0.4234 0.061 Uiso 1 1 calc R . .
H82 H 0.3459 0.2886 0.4153 0.061 Uiso 1 1 calc R . .
H83 H 0.3466 0.3216 0.3537 0.061 Uiso 1 1 calc R . .
Si6 Si 0.1471(2) -0.09066(15) 0.39480(12) 0.0352(5) Uani 0.50 1 d P B -1
Si7 Si 0.2376(2) 0.09604(16) 0.52706(12) 0.0362(5) Uani 0.50 1 d P B -1
C67 C 0.155(2) -0.147(2) 0.3006(17) 0.053(6) Uani 0.50 1 d P B -1
H84 H 0.1262 -0.1135 0.2737 0.079 Uiso 0.50 1 calc PR B -1
H85 H 0.1162 -0.2060 0.2796 0.079 Uiso 0.50 1 calc PR B -1
H86 H 0.2262 -0.1524 0.2994 0.079 Uiso 0.50 1 calc PR B -1
C68 C 0.0092(8) -0.0829(7) 0.3930(6) 0.060(3) Uani 0.50 1 d P B -1
H87 H -0.0181 -0.0499 0.3650 0.089 Uiso 0.50 1 calc PR B -1
H88 H 0.0022 -0.0530 0.4414 0.089 Uiso 0.50 1 calc PR B -1
H89 H -0.0284 -0.1419 0.3717 0.089 Uiso 0.50 1 calc PR B -1
C69 C 0.2015(5) -0.1530(4) 0.4481(3) 0.0612(15) Uani 1 1 d . . .
H90 H 0.2000 -0.1206 0.4975 0.092 Uiso 0.50 1 calc PR B -1
H91 H 0.2719 -0.1605 0.4454 0.092 Uiso 0.50 1 calc PR B -1
H92 H 0.1610 -0.2105 0.4294 0.092 Uiso 0.50 1 calc PR B -1
H93 H 0.2566 -0.1322 0.4915 0.092 Uiso 0.50 1 calc PR B -2
H94 H 0.1993 -0.2163 0.4226 0.092 Uiso 0.50 1 calc PR B -2
H95 H 0.1364 -0.1403 0.4602 0.092 Uiso 0.50 1 calc PR B -2
C70 C 0.1137(8) 0.1030(6) 0.5527(5) 0.046(2) Uani 0.50 1 d P B -1
H96 H 0.1249 0.1428 0.6025 0.069 Uiso 0.50 1 calc PR B -1
H97 H 0.0852 0.0447 0.5459 0.069 Uiso 0.50 1 calc PR B -1
H98 H 0.0659 0.1251 0.5232 0.069 Uiso 0.50 1 calc PR B -1
C71 C 0.3304(10) 0.0545(12) 0.5851(8) 0.057(4) Uani 0.50 1 d P B -1
H99 H 0.3371 0.0922 0.6349 0.085 Uiso 0.50 1 calc PR B -1
H100 H 0.3970 0.0555 0.5745 0.085 Uiso 0.50 1 calc PR B -1
H101 H 0.3051 -0.0056 0.5759 0.085 Uiso 0.50 1 calc PR B -1
C72 C 0.2929(13) 0.2057(15) 0.5412(10) 0.048(4) Uani 0.50 1 d P B -1
H102 H 0.2990 0.2461 0.5902 0.071 Uiso 0.50 1 calc PR B -1
H103 H 0.2486 0.2267 0.5092 0.071 Uiso 0.50 1 calc PR B -1
H104 H 0.3604 0.2025 0.5316 0.071 Uiso 0.50 1 calc PR B -1
Si8 Si 0.2246(2) -0.09589(15) 0.39043(12) 0.0346(5) Uani 0.50 1 d P B -2
Si9 Si 0.3238(2) 0.09079(16) 0.52121(12) 0.0344(5) Uani 0.50 1 d P B -2
C73 C 0.119(2) -0.137(2) 0.3103(17) 0.054(5) Uani 0.50 1 d P B -2
H105 H 0.1165 -0.2010 0.2865 0.081 Uiso 0.50 1 calc PR B -2
H106 H 0.1301 -0.1100 0.2785 0.081 Uiso 0.50 1 calc PR B -2
H107 H 0.0550 -0.1234 0.3233 0.081 Uiso 0.50 1 calc PR B -2
C74 C 0.3453(8) -0.1297(6) 0.3620(5) 0.051(3) Uani 0.50 1 d P B -2
H108 H 0.4032 -0.1098 0.4037 0.077 Uiso 0.50 1 calc PR B -2
H109 H 0.3568 -0.1032 0.3297 0.077 Uiso 0.50 1 calc PR B -2
H110 H 0.3383 -0.1936 0.3378 0.077 Uiso 0.50 1 calc PR B -2
C75 C 0.2859(10) 0.0736(10) 0.5934(7) 0.052(3) Uani 0.50 1 d P B -2
H111 H 0.2810 0.0111 0.5838 0.078 Uiso 0.50 1 calc PR B -2
H112 H 0.2196 0.0940 0.5969 0.078 Uiso 0.50 1 calc PR B -2
H113 H 0.3368 0.1064 0.6379 0.078 Uiso 0.50 1 calc PR B -2
C76 C 0.4568(8) 0.0568(7) 0.5240(6) 0.055(3) Uani 0.50 1 d P B -2
H114 H 0.4813 0.0640 0.4860 0.082 Uiso 0.50 1 calc PR B -2
H115 H 0.4545 -0.0047 0.5176 0.082 Uiso 0.50 1 calc PR B -2
H116 H 0.5029 0.0935 0.5698 0.082 Uiso 0.50 1 calc PR B -2
C77 C 0.3343(15) 0.2094(15) 0.5370(12) 0.060(5) Uani 0.50 1 d P B -2
H117 H 0.3534 0.2167 0.4974 0.090 Uiso 0.50 1 calc PR B -2
H118 H 0.3863 0.2428 0.5808 0.090 Uiso 0.50 1 calc PR B -2
H119 H 0.2686 0.2308 0.5412 0.090 Uiso 0.50 1 calc PR B -2
C78 C 0.7145(11) 0.8205(8) 0.2026(8) 0.087(4) Uani 0.50 1 d P C 1
H120 H 0.7642 0.8321 0.2474 0.130 Uiso 0.50 1 calc PR C 1
H121 H 0.6938 0.8759 0.2017 0.130 Uiso 0.50 1 calc PR C 1
H122 H 0.7452 0.7916 0.1632 0.130 Uiso 0.50 1 calc PR C 1
C79 C 0.6252(10) 0.7638(6) 0.1960(6) 0.071(4) Uani 0.50 1 d P C 1
H123 H 0.5956 0.7932 0.2366 0.086 Uiso 0.50 1 calc PR C 1
H124 H 0.6474 0.7090 0.1988 0.086 Uiso 0.50 1 calc PR C 1
C80 C 0.5383(11) 0.7393(8) 0.1241(7) 0.075(4) Uani 0.50 1 d P C 1
H125 H 0.4776 0.7104 0.1293 0.090 Uiso 0.50 1 calc PR C 1
H126 H 0.5197 0.7953 0.1219 0.090 Uiso 0.50 1 calc PR C 1
C81 C 0.5534(10) 0.6863(8) 0.0569(8) 0.081(4) Uani 0.50 1 d P C 1
H127 H 0.6054 0.7197 0.0472 0.097 Uiso 0.50 1 calc PR C 1
H128 H 0.5830 0.6344 0.0608 0.097 Uiso 0.50 1 calc PR C 1
C82 C 0.4704(9) 0.6563(9) -0.0022(7) 0.073(4) Uani 0.50 1 d P C 1
H129 H 0.4451 0.7065 -0.0119 0.087 Uiso 0.50 1 calc PR C 1
H130 H 0.4145 0.6265 0.0071 0.087 Uiso 0.50 1 calc PR C 1
C83 C 0.5026(15) 0.5925(14) -0.0664(9) 0.083(6) Uani 0.50 1 d P C 1
H131 H 0.4438 0.5707 -0.1076 0.124 Uiso 0.50 1 calc PR C 1
H132 H 0.5280 0.5432 -0.0564 0.124 Uiso 0.50 1 calc PR C 1
H133 H 0.5564 0.6228 -0.0763 0.124 Uiso 0.50 1 calc PR C 1
C84 C 0.6106(18) 0.5452(14) 0.3879(13) 0.084(6) Uani 0.30 1 d PU D 2
H134 H 0.6237 0.5007 0.4072 0.126 Uiso 0.30 1 calc PR D 2
H135 H 0.5711 0.5874 0.4150 0.126 Uiso 0.30 1 calc PR D 2
H136 H 0.6755 0.5758 0.3911 0.126 Uiso 0.30 1 calc PR D 2
C85 C 0.5483(15) 0.4996(15) 0.3074(11) 0.090(6) Uani 0.30 1 d PDU D 2
H137 H 0.5916 0.4550 0.2866 0.108 Uiso 0.30 1 calc PR D 2
H138 H 0.4891 0.4659 0.3100 0.108 Uiso 0.30 1 calc PR D 2
C86 C 0.5021(13) 0.5256(12) 0.2455(11) 0.060(4) Uani 0.30 1 d PDU D 2
H139 H 0.5124 0.5904 0.2646 0.072 Uiso 0.30 1 calc PR D 2
H140 H 0.4277 0.5078 0.2324 0.072 Uiso 0.30 1 calc PR D 2
C87 C 0.538(2) 0.4919(19) 0.1760(12) 0.121(8) Uani 0.30 1 d PDU D 2
H141 H 0.5506 0.5463 0.1691 0.145 Uiso 0.30 1 calc PR D 2
H142 H 0.6059 0.4762 0.1910 0.145 Uiso 0.30 1 calc PR D 2
C88 C 0.499(3) 0.423(2) 0.0991(11) 0.074(7) Uani 0.30 1 d PDU D 2
H143 H 0.5322 0.3718 0.1010 0.089 Uiso 0.30 1 calc PR D 2
H144 H 0.4263 0.4074 0.0963 0.089 Uiso 0.30 1 calc PR D 2
C89 C 0.4947(19) 0.415(2) 0.0253(12) 0.094(8) Uani 0.30 1 d PDU D 2
H145 H 0.4684 0.3543 -0.0082 0.141 Uiso 0.30 1 calc PR D 2
H146 H 0.5633 0.4294 0.0221 0.141 Uiso 0.30 1 calc PR D 2
H147 H 0.4497 0.4546 0.0139 0.141 Uiso 0.30 1 calc PR D 2
C90 C 0.566(2) 0.7001(18) 0.2449(17) 0.094(10) Uani 0.20 1 d PDU E 3
H148 H 0.5784 0.6997 0.2009 0.140 Uiso 0.20 1 calc PR E 3
H149 H 0.6227 0.7366 0.2847 0.140 Uiso 0.20 1 calc PR E 3
H150 H 0.5025 0.7240 0.2516 0.140 Uiso 0.20 1 calc PR E 3
C91 C 0.559(2) 0.6085(17) 0.2412(16) 0.083(7) Uani 0.20 1 d PDU E 3
H151 H 0.5057 0.5750 0.1973 0.099 Uiso 0.20 1 calc PR E 3
H152 H 0.6238 0.5880 0.2313 0.099 Uiso 0.20 1 calc PR E 3
C92 C 0.5403(19) 0.5735(16) 0.2917(15) 0.063(6) Uani 0.20 1 d PDU E 3
H153 H 0.4682 0.5760 0.2936 0.076 Uiso 0.20 1 calc PR E 3
H154 H 0.5833 0.6106 0.3393 0.076 Uiso 0.20 1 calc PR E 3
C93 C 0.563(3) 0.4797(16) 0.2722(15) 0.091(7) Uani 0.20 1 d PDU E 3
H155 H 0.4982 0.4406 0.2564 0.109 Uiso 0.20 1 calc PR E 3
H156 H 0.5954 0.4629 0.2321 0.109 Uiso 0.20 1 calc PR E 3
C94 C 0.630(2) 0.4669(19) 0.3309(16) 0.097(7) Uani 0.20 1 d PDU E 3
H157 H 0.6139 0.4041 0.3201 0.117 Uiso 0.20 1 calc PR E 3
H158 H 0.6990 0.4733 0.3238 0.117 Uiso 0.20 1 calc PR E 3
C95 C 0.644(3) 0.510(2) 0.4070(15) 0.079(8) Uani 0.20 1 d PDU E 3
H159 H 0.5997 0.4777 0.4222 0.119 Uiso 0.20 1 calc PR E 3
H160 H 0.6273 0.5700 0.4194 0.119 Uiso 0.20 1 calc PR E 3
H161 H 0.7153 0.5116 0.4307 0.119 Uiso 0.20 1 calc PR E 3

loop_
_atom_site_aniso_label
_atom_site_aniso_U_11
_atom_site_aniso_U_22
_atom_site_aniso_U_33
_atom_site_aniso_U_23
_atom_site_aniso_U_13
_atom_site_aniso_U_12
Si1 0.0188(5) 0.0231(5) 0.0185(5) 0.0083(4) 0.0060(4) 0.0022(4)
O1 0.0214(13) 0.0306(14) 0.0259(13) 0.0173(11) 0.0034(10) 0.0032(11)
S1 0.0200(4) 0.0203(5) 0.0216(4) 0.0082(4) 0.0049(3) 0.0018(3)
Pt1 0.02254(8) 0.02192(8) 0.01969(8) 0.00752(6) 0.00529(5) 0.00214(5)
P1 0.0212(5) 0.0230(5) 0.0210(5) 0.0093(4) 0.0060(4) 0.0036(4)
P2 0.0272(5) 0.0206(5) 0.0245(5) 0.0069(4) 0.0059(4) 0.0009(4)
C1 0.028(2) 0.024(2) 0.0210(18) 0.0068(15) 0.0050(15) 0.0019(16)
C2 0.034(2) 0.028(2) 0.035(2) 0.0104(18) 0.0148(18) 0.0047(17)
C3 0.038(2) 0.029(2) 0.045(3) 0.015(2) 0.013(2) 0.0140(19)
C4 0.048(3) 0.027(2) 0.038(2) 0.0149(19) 0.010(2) 0.0088(19)
C5 0.041(2) 0.032(2) 0.030(2) 0.0152(18) 0.0103(18) 0.0020(19)
C6 0.032(2) 0.026(2) 0.0230(19) 0.0100(16) 0.0087(16) 0.0055(16)
C7 0.0208(19) 0.025(2) 0.032(2) 0.0173(17) 0.0049(16) 0.0068(15)
C8 0.031(2) 0.029(2) 0.038(2) 0.0101(18) 0.0098(18) 0.0014(17)
C9 0.031(2) 0.039(3) 0.048(3) 0.015(2) 0.003(2) -0.0055(19)
C10 0.022(2) 0.049(3) 0.063(3) 0.035(2) 0.009(2) 0.0002(19)
C11 0.028(2) 0.056(3) 0.054(3) 0.037(2) 0.020(2) 0.013(2)
C12 0.032(2) 0.038(2) 0.033(2) 0.0180(19) 0.0120(18) 0.0080(18)
C13 0.029(2) 0.0201(19) 0.0198(18) 0.0071(15) 0.0079(15) -0.0007(15)
C14 0.028(2) 0.026(2) 0.0244(19) 0.0119(16) 0.0063(16) 0.0024(16)
C15 0.035(2) 0.026(2) 0.030(2) 0.0108(17) 0.0130(17) 0.0048(17)
C16 0.046(3) 0.024(2) 0.023(2) 0.0076(16) 0.0142(18) 0.0029(18)
C17 0.041(2) 0.027(2) 0.023(2) 0.0105(17) 0.0036(17) 0.0013(18)
C18 0.030(2) 0.0217(19) 0.027(2) 0.0096(16) 0.0081(16) 0.0038(16)
C19 0.033(2) 0.027(2) 0.0215(19) 0.0003(16) 0.0092(16) 0.0002(17)
C20 0.036(2) 0.027(2) 0.037(2) 0.0068(18) 0.0074(19) 0.0043(18)
C21 0.042(3) 0.033(3) 0.062(3) 0.002(2) 0.010(2) 0.008(2)
C22 0.047(3) 0.045(3) 0.071(4) -0.015(3) 0.024(3) 0.012(3)
C23 0.053(3) 0.055(3) 0.062(3) -0.002(3) 0.037(3) 0.001(3)
C24 0.047(3) 0.041(3) 0.039(2) 0.007(2) 0.018(2) -0.004(2)
C25 0.026(2) 0.033(2) 0.037(2) 0.0177(18) 0.0075(17) 0.0063(17)
C26 0.026(2) 0.047(3) 0.035(2) 0.015(2) 0.0071(18) 0.0035(19)
C27 0.029(2) 0.079(4) 0.040(3) 0.029(3) 0.012(2) 0.007(2)
C28 0.040(3) 0.077(4) 0.076(4) 0.056(3) 0.023(3) 0.010(3)
C29 0.051(3) 0.044(3) 0.092(4) 0.038(3) 0.032(3) 0.007(2)
C30 0.040(3) 0.034(2) 0.061(3) 0.023(2) 0.021(2) 0.007(2)
C31 0.044(3) 0.021(2) 0.032(2) 0.0084(17) -0.0015(19) -0.0055(18)
C32 0.054(3) 0.032(3) 0.051(3) 0.005(2) -0.013(2) 0.002(2)
C33 0.068(4) 0.039(3) 0.075(4) 0.013(3) -0.034(3) 0.003(3)
C34 0.099(5) 0.040(3) 0.050(3) 0.006(3) -0.034(3) -0.009(3)
C35 0.085(4) 0.059(4) 0.033(3) 0.002(2) -0.004(3) 0.001(3)
C36 0.061(3) 0.048(3) 0.031(2) 0.010(2) 0.002(2) 0.004(2)
C37 0.0197(18) 0.031(2) 0.0226(19) 0.0130(16) 0.0051(15) 0.0070(15)
C38 0.0218(19) 0.030(2) 0.0220(19) 0.0103(16) 0.0047(15) 0.0083(16)
C39 0.028(2) 0.034(2) 0.0219(19) 0.0032(17) 0.0047(16) 0.0101(17)
C40 0.028(2) 0.052(3) 0.026(2) 0.020(2) 0.0124(17) 0.0160(19)
C41 0.025(2) 0.047(3) 0.033(2) 0.023(2) 0.0108(17) 0.0081(18)
C42 0.0203(19) 0.033(2) 0.028(2) 0.0142(17) 0.0079(15) 0.0069(16)
C43 0.030(2) 0.027(2) 0.028(2) 0.0044(17) 0.0058(17) 0.0041(17)
C44 0.049(3) 0.069(3) 0.036(3) 0.017(2) 0.022(2) 0.018(3)
C45 0.026(2) 0.034(2) 0.039(2) 0.0140(19) 0.0119(18) -0.0034(17)
C46 0.0224(19) 0.0199(18) 0.0173(17) 0.0036(14) 0.0045(14) 0.0034(14)
C47 0.026(2) 0.024(2) 0.0195(18) 0.0084(15) 0.0052(15) -0.0003(15)
C48 0.029(2) 0.027(2) 0.0217(19) 0.0092(16) 0.0078(16) 0.0015(16)
C49 0.032(2) 0.028(2) 0.0198(19) 0.0073(16) 0.0041(16) 0.0015(17)
C50 0.028(2) 0.027(2) 0.0245(19) 0.0095(16) 0.0054(16) 0.0103(16)
C51 0.025(2) 0.026(2) 0.0191(18) 0.0063(15) 0.0029(15) 0.0017(15)
C52 0.024(2) 0.037(2) 0.0216(19) 0.0151(17) 0.0104(15) 0.0067(16)
C53 0.039(2) 0.037(2) 0.029(2) 0.0186(18) 0.0104(18) 0.0080(19)
C54 0.0214(19) 0.035(2) 0.028(2) 0.0166(17) 0.0051(15) 0.0077(16)
Si2 0.0268(6) 0.0375(6) 0.0268(6) 0.0137(5) 0.0086(4) 0.0005(5)
Si3 0.0327(6) 0.0340(6) 0.0261(6) 0.0109(5) 0.0137(5) 0.0068(5)
Si4 0.0238(6) 0.0363(6) 0.0287(6) 0.0122(5) 0.0070(4) 0.0099(5)
Si5 0.0237(6) 0.0375(7) 0.0353(6) 0.0107(5) 0.0021(5) 0.0042(5)
C55 0.031(2) 0.040(3) 0.060(3) 0.003(2) 0.006(2) -0.002(2)
C56 0.028(2) 0.055(3) 0.063(3) 0.022(3) 0.009(2) 0.005(2)
C57 0.062(4) 0.089(4) 0.043(3) 0.029(3) 0.007(3) -0.031(3)
C58 0.056(3) 0.049(3) 0.058(3) -0.007(3) 0.029(3) -0.012(2)
C59 0.076(4) 0.052(3) 0.034(3) 0.015(2) 0.027(2) 0.018(3)
C60 0.072(4) 0.043(3) 0.053(3) 0.014(2) 0.017(3) 0.023(3)
C61 0.030(2) 0.051(3) 0.036(2) 0.014(2) 0.0143(19) 0.009(2)
C62 0.043(3) 0.053(3) 0.041(3) 0.019(2) 0.008(2) 0.024(2)
C63 0.037(2) 0.034(2) 0.039(2) 0.0104(19) 0.0110(19) 0.0097(19)
C64 0.030(3) 0.059(3) 0.063(3) 0.010(3) 0.013(2) -0.005(2)
C65 0.049(3) 0.050(3) 0.040(3) 0.009(2) -0.015(2) 0.011(2)
C66 0.039(3) 0.038(3) 0.034(2) 0.0083(19) -0.0011(19) 0.004(2)
Si6 0.0534(17) 0.0281(13) 0.0295(12) 0.0134(10) 0.0178(11) 0.0054(11)
Si7 0.0422(15) 0.0424(14) 0.0239(12) 0.0146(10) 0.0056(10) 0.0053(11)
C67 0.10(2) 0.034(9) 0.028(7) 0.013(6) 0.020(11) -0.009(12)
C68 0.061(7) 0.039(6) 0.069(7) 0.006(5) 0.027(6) -0.007(5)
C69 0.090(4) 0.052(3) 0.060(3) 0.038(3) 0.024(3) 0.015(3)
C70 0.059(6) 0.045(6) 0.033(5) 0.011(4) 0.016(4) 0.015(5)
C71 0.044(9) 0.095(10) 0.038(6) 0.033(6) 0.008(6) 0.018(8)
C72 0.062(11) 0.055(9) 0.020(5) 0.010(5) 0.009(7) -0.001(9)
Si8 0.0448(16) 0.0312(13) 0.0323(13) 0.0178(10) 0.0092(11) 0.0045(11)
Si9 0.0458(15) 0.0381(13) 0.0226(11) 0.0164(10) 0.0072(10) 0.0056(11)
C73 0.081(17) 0.028(9) 0.043(14) 0.012(9) 0.004(9) -0.013(10)
C74 0.058(6) 0.038(5) 0.058(6) 0.011(5) 0.030(5) 0.015(5)
C75 0.041(8) 0.077(10) 0.041(7) 0.032(7) 0.003(6) -0.008(7)
C76 0.047(6) 0.054(6) 0.063(7) 0.028(5) 0.008(5) 0.004(5)
C77 0.087(15) 0.039(7) 0.039(8) 0.005(5) 0.011(9) -0.015(10)
C78 0.100(10) 0.046(7) 0.110(11) 0.004(7) 0.064(9) 0.030(7)
C79 0.099(10) 0.021(5) 0.079(8) 0.005(5) 0.015(7) 0.029(6)
C80 0.091(10) 0.053(7) 0.079(9) 0.023(6) 0.021(7) 0.024(7)
C81 0.064(8) 0.051(7) 0.118(12) 0.029(8) 0.015(8) 0.018(6)
C82 0.049(7) 0.080(9) 0.094(10) 0.054(8) -0.009(6) 0.024(6)
C83 0.046(8) 0.122(14) 0.087(15) 0.061(14) -0.004(13) 0.018(8)
C84 0.069(11) 0.051(11) 0.107(12) -0.005(9) 0.047(10) -0.041(9)
C85 0.058(8) 0.073(9) 0.107(11) -0.015(8) 0.056(8) -0.023(7)
C86 0.032(7) 0.051(8) 0.110(10) 0.042(7) 0.025(7) 0.007(6)
C87 0.078(12) 0.111(14) 0.141(15) 0.032(12) 0.000(12) -0.013(11)
C88 0.056(11) 0.113(15) 0.078(15) 0.075(12) -0.003(13) 0.012(11)
C89 0.050(12) 0.155(19) 0.070(15) 0.060(15) -0.021(12) -0.005(12)
C90 0.050(14) 0.104(17) 0.080(16) 0.002(15) -0.017(13) 0.039(14)
C91 0.031(10) 0.063(12) 0.110(13) -0.006(11) 0.004(10) 0.021(10)
C92 0.029(9) 0.055(10) 0.085(12) -0.007(9) 0.038(8) -0.005(8)
C93 0.060(10) 0.066(11) 0.114(13) 0.005(11) 0.020(10) -0.031(9)
C94 0.079(11) 0.062(11) 0.126(13) 0.017(10) 0.024(11) -0.044(10)
C95 0.064(14) 0.040(14) 0.109(16) 0.012(12) 0.010(13) -0.032(11)

loop_
_atom_type_symbol
_atom_type_description
_atom_type_scat_dispersion_real
_atom_type_scat_dispersion_imag
_atom_type_scat_source
H H 0.0000 0.0000 'International Tables Vol C Tables 4.2.6.8 and 6.1.1.4'
C C 0.0033 0.0016 'International Tables Vol C Tables 4.2.6.8 and 6.1.1.4'
O O 0.0106 0.0060 'International Tables Vol C Tables 4.2.6.8 and 6.1.1.4'
Si Si 0.0817 0.0704 'International Tables Vol C Tables 4.2.6.8 and 6.1.1.4'
P P 0.1023 0.0942 'International Tables Vol C Tables 4.2.6.8 and 6.1.1.4'
S S 0.1246 0.1234 'International Tables Vol C Tables 4.2.6.8 and 6.1.1.4'
Pt Pt -1.7033 8.3905 'International Tables Vol C Tables 4.2.6.8 and 6.1.1.4'

loop_
_geom_angle_atom_site_label_1
_geom_angle_atom_site_label_2
_geom_angle_atom_site_label_3
_geom_angle
O1 Si1 C37 114.84(15)
O1 Si1 C46 110.25(14)
C37 Si1 C46 113.80(16)
O1 Si1 S1 97.07(10)
C37 Si1 S1 99.84(11)
C46 Si1 S1 119.91(12)
O1 Si1 Pt1 45.66(9)
C37 Si1 Pt1 105.36(11)
C46 Si1 Pt1 140.66(11)
S1 Si1 Pt1 53.61(3)
Si1 O1 Pt1 100.02(12)
Si1 S1 Pt1 78.34(4)
O1 Pt1 P1 165.43(7)
O1 Pt1 P2 93.27(7)
P1 Pt1 P2 99.30(4)
O1 Pt1 S1 80.77(7)
P1 Pt1 S1 87.48(3)
P2 Pt1 S1 171.33(3)
O1 Pt1 Si1 34.32(7)
P1 Pt1 Si1 131.83(3)
P2 Pt1 Si1 127.05(3)
S1 Pt1 Si1 48.05(3)
C7 P1 C13 105.96(17)
C7 P1 C1 103.41(17)
C13 P1 C1 100.77(17)
C7 P1 Pt1 112.59(12)
C13 P1 Pt1 110.37(12)
C1 P1 Pt1 122.11(12)
C19 P2 C25 107.91(18)
C19 P2 C31 101.26(19)
C25 P2 C31 100.89(19)
C19 P2 Pt1 112.48(13)
C25 P2 Pt1 116.66(14)
C31 P2 Pt1 115.97(13)
C2 C1 C6 118.3(4)
C2 C1 P1 123.1(3)
C6 C1 P1 118.6(3)
C3 C2 C1 121.0(4)
C3 C2 H1 119.5
C1 C2 H1 119.5
C2 C3 C4 120.1(4)
C2 C3 H2 120.0
C4 C3 H2 120.0
C3 C4 C5 119.6(4)
C3 C4 H3 120.2
C5 C4 H3 120.2
C6 C5 C4 120.0(4)
C6 C5 H4 120.0
C4 C5 H4 120.0
C5 C6 C1 120.9(4)
C5 C6 H5 119.5
C1 C6 H5 119.5
C8 C7 C12 118.5(4)
C8 C7 P1 122.7(3)
C12 C7 P1 118.7(3)
C7 C8 C9 120.2(4)
C7 C8 H6 119.9
C9 C8 H6 119.9
C10 C9 C8 120.4(4)
C10 C9 H7 119.8
C8 C9 H7 119.8
C11 C10 C9 119.8(4)
C11 C10 H8 120.1
C9 C10 H8 120.1
C10 C11 C12 120.8(4)
C10 C11 H9 119.6
C12 C11 H9 119.6
C11 C12 C7 120.3(4)
C11 C12 H10 119.8
C7 C12 H10 119.8
C14 C13 C18 119.1(3)
C14 C13 P1 121.3(3)
C18 C13 P1 119.6(3)
C15 C14 C13 119.8(3)
C15 C14 H11 120.1
C13 C14 H11 120.1
C16 C15 C14 120.9(4)
C16 C15 H12 119.6
C14 C15 H12 119.6
C15 C16 C17 119.4(4)
C15 C16 H13 120.3
C17 C16 H13 120.3
C18 C17 C16 120.3(4)
C18 C17 H14 119.8
C16 C17 H14 119.8
C17 C18 C13 120.4(4)
C17 C18 H15 119.8
C13 C18 H15 119.8
C20 C19 C24 118.6(4)
C20 C19 P2 124.8(3)
C24 C19 P2 116.5(3)
C21 C20 C19 120.7(4)
C21 C20 H16 119.6
C19 C20 H16 119.6
C22 C21 C20 119.9(5)
C22 C21 H17 120.0
C20 C21 H17 120.0
C21 C22 C23 120.3(5)
C21 C22 H18 119.8
C23 C22 H18 119.8
C22 C23 C24 120.1(5)
C22 C23 H19 119.9
C24 C23 H19 119.9
C23 C24 C19 120.3(5)
C23 C24 H20 119.9
C19 C24 H20 119.9
C26 C25 C30 118.8(4)
C26 C25 P2 119.4(3)
C30 C25 P2 121.7(3)
C25 C26 C27 120.3(4)
C25 C26 H21 119.9
C27 C26 H21 119.9
C28 C27 C26 119.7(5)
C28 C27 H22 120.1
C26 C27 H22 120.1
C29 C28 C27 120.6(4)
C29 C28 H23 119.7
C27 C28 H23 119.7
C28 C29 C30 119.7(5)
C28 C29 H24 120.1
C30 C29 H24 120.1
C29 C30 C25 120.7(5)
C29 C30 H25 119.6
C25 C30 H25 119.6
C32 C31 C36 118.6(4)
C32 C31 P2 118.5(3)
C36 C31 P2 122.8(4)
C31 C32 C33 120.8(5)
C31 C32 H26 119.6
C33 C32 H26 119.6
C32 C33 C34 118.8(6)
C32 C33 H27 120.6
C34 C33 H27 120.6
C35 C34 C33 121.4(5)
C35 C34 H28 119.3
C33 C34 H28 119.3
C34 C35 C36 119.2(5)
C34 C35 H29 120.4
C36 C35 H29 120.4
C35 C36 C31 121.2(5)
C35 C36 H30 119.4
C31 C36 H30 119.4
C42 C37 C38 117.1(3)
C42 C37 Si1 122.8(3)
C38 C37 Si1 119.4(3)
C39 C38 C37 120.6(4)
C39 C38 C43 117.1(3)
C37 C38 C43 122.3(3)
C40 C39 C38 121.7(4)
C40 C39 H31 119.1
C38 C39 H31 119.1
C41 C40 C39 117.7(3)
C41 C40 C44 121.1(4)
C39 C40 C44 121.1(4)
C40 C41 C42 122.4(4)
C40 C41 H32 118.8
C42 C41 H32 118.8
C41 C42 C37 120.5(4)
C41 C42 C45 117.1(3)
C37 C42 C45 122.5(3)
C38 C43 H33 109.5
C38 C43 H34 109.5
H33 C43 H34 109.5
C38 C43 H35 109.5
H33 C43 H35 109.5
H34 C43 H35 109.5
C40 C44 H36 109.5
C40 C44 H37 109.5
H36 C44 H37 109.5
C40 C44 H38 109.5
H36 C44 H38 109.5
H37 C44 H38 109.5
C42 C45 H39 109.5
C42 C45 H40 109.5
H39 C45 H40 109.5
C42 C45 H41 109.5
H39 C45 H41 109.5
H40 C45 H41 109.5
C51 C46 C47 116.6(3)
C51 C46 Si1 123.4(3)
C47 C46 Si1 120.0(3)
C48 C47 C46 120.1(3)
C48 C47 C52 115.9(3)
C46 C47 C52 124.0(3)
C49 C48 C47 123.1(4)
C49 C48 H42 118.5
C47 C48 H42 118.5
C48 C49 C50 116.8(3)
C48 C49 C53 121.3(3)
C50 C49 C53 121.8(4)
C49 C50 C51 122.7(4)
C49 C50 H43 118.6
C51 C50 H43 118.6
C50 C51 C46 120.4(3)
C50 C51 C54 115.3(3)
C46 C51 C54 124.1(3)
C47 C52 Si3 114.0(3)
C47 C52 Si2 111.1(3)
Si3 C52 Si2 118.35(19)
C47 C52 H44 103.8
Si3 C52 H44 103.8
Si2 C52 H44 103.8
C49 C53 Si8 113.1(3)
C49 C53 Si7 115.3(3)
Si8 C53 Si7 131.5(2)
C49 C53 Si9 113.5(3)
Si8 C53 Si9 121.4(2)
Si7 C53 Si9 37.29(13)
C49 C53 Si6 111.8(3)
Si8 C53 Si6 33.26(13)
Si7 C53 Si6 118.7(2)
Si9 C53 Si6 134.6(2)
C49 C53 H45 102.8
Si8 C53 H45 70.1
Si7 C53 H45 102.8
Si9 C53 H45 66.7
Si6 C53 H45 102.8
C49 C53 H46 101.7
Si8 C53 H46 101.7
Si7 C53 H46 64.7
Si9 C53 H46 101.7
Si6 C53 H46 69.3
H45 C53 H46 155.5
C51 C54 Si4 116.3(3)
C51 C54 Si5 108.0(2)
Si4 C54 Si5 116.04(19)
C51 C54 H47 105.1
Si4 C54 H47 105.1
Si5 C54 H47 105.1
C55 Si2 C56 107.3(2)
C55 Si2 C57 110.6(3)
C56 Si2 C57 105.6(3)
C55 Si2 C52 108.94(19)
C56 Si2 C52 110.0(2)
C57 Si2 C52 114.2(2)
C58 Si3 C59 107.7(3)
C58 Si3 C52 109.57(19)
C59 Si3 C52 116.3(2)
C58 Si3 C60 109.1(3)
C59 Si3 C60 106.7(2)
C52 Si3 C60 107.3(2)
C61 Si4 C63 109.1(2)
C61 Si4 C62 106.5(2)
C63 Si4 C62 106.7(2)
C61 Si4 C54 108.20(19)
C63 Si4 C54 111.40(18)
C62 Si4 C54 114.66(19)
C66 Si5 C64 110.2(2)
C66 Si5 C65 106.5(2)
C64 Si5 C65 107.1(3)
C66 Si5 C54 107.80(18)
C64 Si5 C54 109.2(2)
C65 Si5 C54 115.9(2)
Si2 C55 H48 109.5
Si2 C55 H49 109.5
H48 C55 H49 109.5
Si2 C55 H50 109.5
H48 C55 H50 109.5
H49 C55 H50 109.5
Si2 C56 H51 109.5
Si2 C56 H52 109.5
H51 C56 H52 109.5
Si2 C56 H53 109.5
H51 C56 H53 109.5
H52 C56 H53 109.5
Si2 C57 H54 109.5
Si2 C57 H55 109.5
H54 C57 H55 109.5
Si2 C57 H56 109.5
H54 C57 H56 109.5
H55 C57 H56 109.5
Si3 C58 H57 109.5
Si3 C58 H58 109.5
H57 C58 H58 109.5
Si3 C58 H59 109.5
H57 C58 H59 109.5
H58 C58 H59 109.5
Si3 C59 H60 109.5
Si3 C59 H61 109.5
H60 C59 H61 109.5
Si3 C59 H62 109.5
H60 C59 H62 109.5
H61 C59 H62 109.5
Si3 C60 H63 109.5
Si3 C60 H64 109.5
H63 C60 H64 109.5
Si3 C60 H65 109.5
H63 C60 H65 109.5
H64 C60 H65 109.5
Si4 C61 H66 109.5
Si4 C61 H67 109.5
H66 C61 H67 109.5
Si4 C61 H68 109.5
H66 C61 H68 109.5
H67 C61 H68 109.5
Si4 C62 H69 109.5
Si4 C62 H70 109.5
H69 C62 H70 109.5
Si4 C62 H71 109.5
H69 C62 H71 109.5
H70 C62 H71 109.5
Si4 C63 H72 109.5
Si4 C63 H73 109.5
H72 C63 H73 109.5
Si4 C63 H74 109.5
H72 C63 H74 109.5
H73 C63 H74 109.5
Si5 C64 H75 109.5
Si5 C64 H76 109.5
H75 C64 H76 109.5
Si5 C64 H77 109.5
H75 C64 H77 109.5
H76 C64 H77 109.5
Si5 C65 H78 109.5
Si5 C65 H79 109.5
H78 C65 H79 109.5
Si5 C65 H80 109.5
H78 C65 H80 109.5
H79 C65 H80 109.5
Si5 C66 H81 109.5
Si5 C66 H82 109.5
H81 C66 H82 109.5
Si5 C66 H83 109.5
H81 C66 H83 109.5
H82 C66 H83 109.5
C69 Si6 C68 110.4(4)
C69 Si6 C67 110.9(11)
C68 Si6 C67 107.1(10)
C69 Si6 C53 108.4(3)
C68 Si6 C53 112.6(4)
C67 Si6 C53 107.3(10)
C72 Si7 C53 107.5(6)
C72 Si7 C70 109.8(6)
C53 Si7 C70 114.1(3)
C72 Si7 C71 108.0(8)
C53 Si7 C71 107.8(5)
C70 Si7 C71 109.4(5)
Si6 C67 H84 109.5
Si6 C67 H85 109.5
H84 C67 H85 109.5
Si6 C67 H86 109.5
H84 C67 H86 109.5
H85 C67 H86 109.5
Si6 C68 H87 109.5
Si6 C68 H88 109.5
H87 C68 H88 109.5
Si6 C68 H89 109.5
H87 C68 H89 109.5
H88 C68 H89 109.5
Si6 C69 Si8 33.51(13)
Si6 C69 H90 109.5
Si8 C69 H90 122.1
Si6 C69 H91 109.5
Si8 C69 H91 76.0
H90 C69 H91 109.5
Si6 C69 H92 109.5
Si8 C69 H92 123.0
H90 C69 H92 109.5
H91 C69 H92 109.5
Si6 C69 H93 127.9
Si8 C69 H93 109.5
H90 C69 H93 49.6
H91 C69 H93 60.0
H92 C69 H93 122.3
Si6 C69 H94 117.0
Si8 C69 H94 109.5
H90 C69 H94 128.1
H91 C69 H94 76.1
H92 C69 H94 33.9
H93 C69 H94 109.5
Si6 C69 H95 76.5
Si8 C69 H95 109.5
H90 C69 H95 60.0
H91 C69 H95 169.4
H92 C69 H95 75.6
H93 C69 H95 109.5
H94 C69 H95 109.5
Si7 C70 H96 109.5
Si7 C70 H97 109.5
H96 C70 H97 109.5
Si7 C70 H98 109.5
H96 C70 H98 109.5
H97 C70 H98 109.5
Si7 C71 H99 109.5
Si7 C71 H100 109.5
H99 C71 H100 109.5
Si7 C71 H101 109.5
H99 C71 H101 109.5
H100 C71 H101 109.5
Si7 C72 H102 109.5
Si7 C72 H103 109.5
H102 C72 H103 109.5
Si7 C72 H104 109.5
H102 C72 H104 109.5
H103 C72 H104 109.5
C53 Si8 C73 108.3(10)
C53 Si8 C69 112.2(2)
C73 Si8 C69 107.5(10)
C53 Si8 C74 113.3(4)
C73 Si8 C74 107.2(7)
C69 Si8 C74 108.1(4)
C75 Si9 C77 111.1(8)
C75 Si9 C76 105.5(5)
C77 Si9 C76 107.3(7)
C75 Si9 C53 109.5(5)
C77 Si9 C53 110.6(8)
C76 Si9 C53 112.8(4)
Si8 C73 H105 109.5
Si8 C73 H106 109.5
H105 C73 H106 109.5
Si8 C73 H107 109.5
H105 C73 H107 109.5
H106 C73 H107 109.5
Si8 C74 H108 109.5
Si8 C74 H109 109.5
H108 C74 H109 109.5
Si8 C74 H110 109.5
H108 C74 H110 109.5
H109 C74 H110 109.5
Si9 C75 H111 109.5
Si9 C75 H112 109.5
H111 C75 H112 109.5
Si9 C75 H113 109.5
H111 C75 H113 109.5
H112 C75 H113 109.5
Si9 C76 H114 109.5
Si9 C76 H115 109.5
H114 C76 H115 109.5
Si9 C76 H116 109.5
H114 C76 H116 109.5
H115 C76 H116 109.5
Si9 C77 H117 109.5
Si9 C77 H118 109.5
H117 C77 H118 109.5
Si9 C77 H119 109.5
H117 C77 H119 109.5
H118 C77 H119 109.5
C79 C78 H120 109.5
C79 C78 H121 109.5
H120 C78 H121 109.5
C79 C78 H122 109.5
H120 C78 H122 109.5
H121 C78 H122 109.5
C78 C79 C80 114.2(12)
C78 C79 H123 108.7
C80 C79 H123 108.7
C78 C79 H124 108.7
C80 C79 H124 108.7
H123 C79 H124 107.6
C81 C80 C79 122.1(11)
C81 C80 H125 106.8
C79 C80 H125 106.8
C81 C80 H126 106.8
C79 C80 H126 106.8
H125 C80 H126 106.7
C82 C81 C80 119.1(12)
C82 C81 H127 107.5
C80 C81 H127 107.5
C82 C81 H128 107.5
C80 C81 H128 107.5
H127 C81 H128 107.0
C81 C82 C83 109.6(12)
C81 C82 H129 109.7
C83 C82 H129 109.7
C81 C82 H130 109.7
C83 C82 H130 109.7
H129 C82 H130 108.2
C82 C83 H131 109.5
C82 C83 H132 109.5
H131 C83 H132 109.5
C82 C83 H133 109.5
H131 C83 H133 109.5
H132 C83 H133 109.5
C85 C84 H134 109.5
C85 C84 H135 109.5
H134 C84 H135 109.5
C85 C84 H136 109.5
H134 C84 H136 109.5
H135 C84 H136 109.5
C86 C85 C84 139(2)
C86 C85 H137 102.4
C84 C85 H137 102.4
C86 C85 H138 102.4
C84 C85 H138 102.4
H137 C85 H138 104.9
C85 C86 C87 121.8(18)
C85 C86 H139 106.9
C87 C86 H139 106.9
C85 C86 H140 106.9
C87 C86 H140 106.9
H139 C86 H140 106.7
C88 C87 C86 138(2)
C88 C87 H141 102.5
C86 C87 H141 102.5
C88 C87 H142 102.5
C86 C87 H142 102.5
H141 C87 H142 104.9
C89 C88 C87 139(3)
C89 C88 H143 102.4
C87 C88 H143 102.4
C89 C88 H144 102.4
C87 C88 H144 102.4
H143 C88 H144 104.9
C88 C89 H145 109.5
C88 C89 H146 109.5
H145 C89 H146 109.5
C88 C89 H147 109.5
H145 C89 H147 109.5
H146 C89 H147 109.5
C91 C90 H148 109.5
C91 C90 H149 109.5
H148 C90 H149 109.5
C91 C90 H150 109.5
H148 C90 H150 109.5
H149 C90 H150 109.5
C92 C91 C90 131(3)
C92 C91 H151 104.4
C90 C91 H151 104.4
C92 C91 H152 104.4
C90 C91 H152 104.4
H151 C91 H152 105.6
C91 C92 C93 112(2)
C91 C92 H153 109.2
C93 C92 H153 109.2
C91 C92 H154 109.2
C93 C92 H154 109.2
H153 C92 H154 107.9
C94 C93 C92 113(2)
C94 C93 H155 109.0
C92 C93 H155 109.0
C94 C93 H156 109.0
C92 C93 H156 109.0
H155 C93 H156 107.8
C95 C94 C93 132(2)
C95 C94 H157 104.3
C93 C94 H157 104.3
C95 C94 H158 104.3
C93 C94 H158 104.3
H157 C94 H158 105.6
C94 C95 H159 109.5
C94 C95 H160 109.5
H159 C95 H160 109.5
C94 C95 H161 109.5
H159 C95 H161 109.5
H160 C95 H161 109.5

loop_
_geom_bond_atom_site_label_1
_geom_bond_atom_site_label_2
_geom_bond_distance
Si1 O1 1.636(3)
Si1 C37 1.910(4)
Si1 C46 1.916(4)
Si1 S1 2.1708(13)
Si1 Pt1 2.8584(10)
O1 Pt1 2.076(2)
S1 Pt1 2.3495(9)
Pt1 P1 2.2397(9)
Pt1 P2 2.2758(10)
P1 C7 1.825(4)
P1 C13 1.830(4)
P1 C1 1.840(4)
P2 C19 1.815(4)
P2 C25 1.817(4)
P2 C31 1.824(4)
C1 C2 1.391(5)
C1 C6 1.397(5)
C2 C3 1.380(6)
C2 H1 0.9500
C3 C4 1.387(6)
C3 H2 0.9500
C4 C5 1.390(6)
C4 H3 0.9500
C5 C6 1.381(5)
C5 H4 0.9500
C6 H5 0.9500
C7 C8 1.394(5)
C7 C12 1.397(5)
C8 C9 1.395(6)
C8 H6 0.9500
C9 C10 1.379(6)
C9 H7 0.9500
C10 C11 1.368(7)
C10 H8 0.9500
C11 C12 1.387(6)
C11 H9 0.9500
C12 H10 0.9500
C13 C14 1.395(5)
C13 C18 1.402(5)
C14 C15 1.390(5)
C14 H11 0.9500
C15 C16 1.382(6)
C15 H12 0.9500
C16 C17 1.393(6)
C16 H13 0.9500
C17 C18 1.380(5)
C17 H14 0.9500
C18 H15 0.9500
C19 C20 1.396(6)
C19 C24 1.404(6)
C20 C21 1.387(6)
C20 H16 0.9500
C21 C22 1.381(8)
C21 H17 0.9500
C22 C23 1.383(8)
C22 H18 0.9500
C23 C24 1.387(7)
C23 H19 0.9500
C24 H20 0.9500
C25 C26 1.387(6)
C25 C30 1.398(6)
C26 C27 1.402(6)
C26 H21 0.9500
C27 C28 1.382(7)
C27 H22 0.9500
C28 C29 1.375(8)
C28 H23 0.9500
C29 C30 1.390(6)
C29 H24 0.9500
C30 H25 0.9500
C31 C32 1.388(7)
C31 C36 1.392(6)
C32 C33 1.389(7)
C32 H26 0.9500
C33 C34 1.393(9)
C33 H27 0.9500
C34 C35 1.366(9)
C34 H28 0.9500
C35 C36 1.384(7)
C35 H29 0.9500
C36 H30 0.9500
C37 C42 1.413(5)
C37 C38 1.417(5)
C38 C39 1.396(5)
C38 C43 1.514(5)
C39 C40 1.389(6)
C39 H31 0.9500
C40 C41 1.380(6)
C40 C44 1.517(5)
C41 C42 1.392(5)
C41 H32 0.9500
C42 C45 1.517(5)
C43 H33 0.9800
C43 H34 0.9800
C43 H35 0.9800
C44 H36 0.9800
C44 H37 0.9800
C44 H38 0.9800
C45 H39 0.9800
C45 H40 0.9800
C45 H41 0.9800
C46 C51 1.420(5)
C46 C47 1.432(5)
C47 C48 1.397(5)
C47 C52 1.521(5)
C48 C49 1.382(5)
C48 H42 0.9500
C49 C50 1.390(5)
C49 C53 1.520(5)
C50 C51 1.399(5)
C50 H43 0.9500
C51 C54 1.525(5)
C52 Si3 1.885(4)
C52 Si2 1.899(4)
C52 H44 1.0000
C53 Si8 1.829(5)
C53 Si7 1.855(5)
C53 Si9 1.914(5)
C53 Si6 1.931(5)
C53 H45 1.0000
C53 H46 1.0000
C54 Si4 1.901(4)
C54 Si5 1.902(4)
C54 H47 1.0000
Si2 C55 1.847(5)
Si2 C56 1.861(5)
Si2 C57 1.869(5)
Si3 C58 1.853(5)
Si3 C59 1.864(5)
Si3 C60 1.885(5)
Si4 C61 1.865(4)
Si4 C63 1.867(4)
Si4 C62 1.873(4)
Si5 C66 1.859(4)
Si5 C64 1.868(5)
Si5 C65 1.875(5)
C55 H48 0.9800
C55 H49 0.9800
C55 H50 0.9800
C56 H51 0.9800
C56 H52 0.9800
C56 H53 0.9800
C57 H54 0.9800
C57 H55 0.9800
C57 H56 0.9800
C58 H57 0.9800
C58 H58 0.9800
C58 H59 0.9800
C59 H60 0.9800
C59 H61 0.9800
C59 H62 0.9800
C60 H63 0.9800
C60 H64 0.9800
C60 H65 0.9800
C61 H66 0.9800
C61 H67 0.9800
C61 H68 0.9800
C62 H69 0.9800
C62 H70 0.9800
C62 H71 0.9800
C63 H72 0.9800
C63 H73 0.9800
C63 H74 0.9800
C64 H75 0.9800
C64 H76 0.9800
C64 H77 0.9800
C65 H78 0.9800
C65 H79 0.9800
C65 H80 0.9800
C66 H81 0.9800
C66 H82 0.9800
C66 H83 0.9800
Si6 C69 1.866(5)
Si6 C68 1.872(11)
Si6 C67 1.88(3)
Si7 C72 1.84(2)
Si7 C70 1.872(10)
Si7 C71 1.899(14)
C67 H84 0.9800
C67 H85 0.9800
C67 H86 0.9800
C68 H87 0.9800
C68 H88 0.9800
C68 H89 0.9800
C69 Si8 1.882(5)
C69 H90 0.9800
C69 H91 0.9800
C69 H92 0.9800
C69 H93 0.9800
C69 H94 0.9800
C69 H95 0.9800
C70 H96 0.9800
C70 H97 0.9800
C70 H98 0.9800
C71 H99 0.9800
C71 H100 0.9800
C71 H101 0.9800
C72 H102 0.9800
C72 H103 0.9800
C72 H104 0.9800
Si8 C73 1.84(4)
Si8 C74 1.896(10)
Si9 C75 1.831(13)
Si9 C77 1.87(2)
Si9 C76 1.904(10)
C73 H105 0.9800
C73 H106 0.9800
C73 H107 0.9800
C74 H108 0.9800
C74 H109 0.9800
C74 H110 0.9800
C75 H111 0.9800
C75 H112 0.9800
C75 H113 0.9800
C76 H114 0.9800
C76 H115 0.9800
C76 H116 0.9800
C77 H117 0.9800
C77 H118 0.9800
C77 H119 0.9800
C78 C79 1.462(17)
C78 H120 0.9800
C78 H121 0.9800
C78 H122 0.9800
C79 C80 1.607(17)
C79 H123 0.9900
C79 H124 0.9900
C80 C81 1.422(17)
C80 H125 0.9900
C80 H126 0.9900
C81 C82 1.396(16)
C81 H127 0.9900
C81 H128 0.9900
C82 C83 1.53(2)
C82 H129 0.9900
C82 H130 0.9900
C83 H131 0.9800
C83 H132 0.9800
C83 H133 0.9800
C84 C85 1.59(3)
C84 H134 0.9800
C84 H135 0.9800
C84 H136 0.9800
C85 C86 1.546(17)
C85 H137 0.9900
C85 H138 0.9900
C86 C87 1.552(18)
C86 H139 0.9900
C86 H140 0.9900
C87 C88 1.548(18)
C87 H141 0.9900
C87 H142 0.9900
C88 C89 1.502(18)
C88 H143 0.9900
C88 H144 0.9900
C89 H145 0.9800
C89 H146 0.9800
C89 H147 0.9800
C90 C91 1.499(19)
C90 H148 0.9800
C90 H149 0.9800
C90 H150 0.9800
C91 C92 1.463(19)
C91 H151 0.9900
C91 H152 0.9900
C92 C93 1.519(19)
C92 H153 0.9900
C92 H154 0.9900
C93 C94 1.460(19)
C93 H155 0.9900
C93 H156 0.9900
C94 C95 1.455(18)
C94 H157 0.9900
C94 H158 0.9900
C95 H159 0.9800
C95 H160 0.9800
C95 H161 0.9800

loop_
_geom_torsion_atom_site_label_1
_geom_torsion_atom_site_label_2
_geom_torsion_atom_site_label_3
_geom_torsion_atom_site_label_4
_geom_torsion
C37 Si1 O1 Pt1 87.47(16)
C46 Si1 O1 Pt1 -142.39(13)
S1 Si1 O1 Pt1 -16.85(10)
O1 Si1 S1 Pt1 14.93(9)
C37 Si1 S1 Pt1 -101.90(12)
C46 Si1 S1 Pt1 133.20(13)
Si1 O1 Pt1 P1 -21.0(4)
Si1 O1 Pt1 P2 -170.71(10)
Si1 O1 Pt1 S1 15.62(10)
Si1 S1 Pt1 O1 -11.78(7)
Si1 S1 Pt1 P1 159.57(4)
Si1 S1 Pt1 P2 -58.7(2)
C37 Si1 Pt1 O1 -109.92(17)
C46 Si1 Pt1 O1 64.6(2)
S1 Si1 Pt1 O1 159.06(13)
O1 Si1 Pt1 P1 173.04(12)
C37 Si1 Pt1 P1 63.12(13)
C46 Si1 Pt1 P1 -122.36(18)
S1 Si1 Pt1 P1 -27.90(5)
O1 Si1 Pt1 P2 11.65(13)
C37 Si1 Pt1 P2 -98.27(12)
C46 Si1 Pt1 P2 76.25(18)
S1 Si1 Pt1 P2 170.72(4)
O1 Si1 Pt1 S1 -159.06(13)
C37 Si1 Pt1 S1 91.02(12)
C46 Si1 Pt1 S1 -94.46(18)
O1 Pt1 P1 C7 80.6(3)
P2 Pt1 P1 C7 -130.08(13)
S1 Pt1 P1 C7 44.50(13)
Si1 Pt1 P1 C7 64.89(14)
O1 Pt1 P1 C13 -37.5(3)
P2 Pt1 P1 C13 111.75(12)
S1 Pt1 P1 C13 -73.68(12)
Si1 Pt1 P1 C13 -53.29(13)
O1 Pt1 P1 C1 -155.5(3)
P2 Pt1 P1 C1 -6.19(15)
S1 Pt1 P1 C1 168.39(15)
Si1 Pt1 P1 C1 -171.22(14)
O1 Pt1 P2 C19 -136.74(15)
P1 Pt1 P2 C19 50.66(14)
S1 Pt1 P2 C19 -90.5(3)
Si1 Pt1 P2 C19 -143.29(14)
O1 Pt1 P2 C25 97.81(16)
P1 Pt1 P2 C25 -74.80(15)
S1 Pt1 P2 C25 144.0(2)
Si1 Pt1 P2 C25 91.26(15)
O1 Pt1 P2 C31 -20.86(18)
P1 Pt1 P2 C31 166.54(17)
S1 Pt1 P2 C31 25.3(3)
Si1 Pt1 P2 C31 -27.41(17)
C7 P1 C1 C2 22.3(4)
C13 P1 C1 C2 131.7(3)
Pt1 P1 C1 C2 -105.7(3)
C7 P1 C1 C6 -157.2(3)
C13 P1 C1 C6 -47.7(3)
Pt1 P1 C1 C6 74.8(3)
C6 C1 C2 C3 -1.2(6)
P1 C1 C2 C3 179.4(3)
C1 C2 C3 C4 0.5(6)
C2 C3 C4 C5 0.3(6)
C3 C4 C5 C6 -0.4(6)
C4 C5 C6 C1 -0.3(6)
C2 C1 C6 C5 1.1(6)
P1 C1 C6 C5 -179.4(3)
C13 P1 C7 C8 0.2(4)
C1 P1 C7 C8 105.7(3)
Pt1 P1 C7 C8 -120.6(3)
C13 P1 C7 C12 179.3(3)
C1 P1 C7 C12 -75.1(3)
Pt1 P1 C7 C12 58.6(3)
C12 C7 C8 C9 0.4(6)
P1 C7 C8 C9 179.5(3)
C7 C8 C9 C10 2.3(7)
C8 C9 C10 C11 -3.0(7)
C9 C10 C11 C12 1.1(7)
C10 C11 C12 C7 1.6(6)
C8 C7 C12 C11 -2.3(6)
P1 C7 C12 C11 178.5(3)
C7 P1 C13 C14 -115.3(3)
C1 P1 C13 C14 137.3(3)
Pt1 P1 C13 C14 6.9(3)
C7 P1 C13 C18 65.1(3)
C1 P1 C13 C18 -42.3(3)
Pt1 P1 C13 C18 -172.7(3)
C18 C13 C14 C15 0.6(5)
P1 C13 C14 C15 -179.0(3)
C13 C14 C15 C16 -0.9(6)
C14 C15 C16 C17 0.7(6)
C15 C16 C17 C18 -0.2(6)
C16 C17 C18 C13 -0.1(6)
C14 C13 C18 C17 -0.1(5)
P1 C13 C18 C17 179.5(3)
C25 P2 C19 C20 -5.8(4)
C31 P2 C19 C20 99.7(4)
Pt1 P2 C19 C20 -135.9(3)
C25 P2 C19 C24 177.7(3)
C31 P2 C19 C24 -76.8(3)
Pt1 P2 C19 C24 47.6(3)
C24 C19 C20 C21 0.9(6)
P2 C19 C20 C21 -175.5(3)
C19 C20 C21 C22 -0.1(7)
C20 C21 C22 C23 -0.9(8)
C21 C22 C23 C24 1.2(8)
C22 C23 C24 C19 -0.4(8)
C20 C19 C24 C23 -0.6(6)
P2 C19 C24 C23 176.1(4)
C19 P2 C25 C26 -124.4(3)
C31 P2 C25 C26 129.9(3)
Pt1 P2 C25 C26 3.3(4)
C19 P2 C25 C30 58.0(4)
C31 P2 C25 C30 -47.8(4)
Pt1 P2 C25 C30 -174.3(3)
C30 C25 C26 C27 -2.2(6)
P2 C25 C26 C27 -179.8(3)
C25 C26 C27 C28 -0.6(7)
C26 C27 C28 C29 2.7(7)
C27 C28 C29 C30 -2.0(8)
C28 C29 C30 C25 -0.8(7)
C26 C25 C30 C29 2.9(7)
P2 C25 C30 C29 -179.5(4)
C19 P2 C31 C32 -174.8(4)
C25 P2 C31 C32 -63.8(4)
Pt1 P2 C31 C32 63.2(4)
C19 P2 C31 C36 1.7(4)
C25 P2 C31 C36 112.7(4)
Pt1 P2 C31 C36 -120.3(4)
C36 C31 C32 C33 0.4(7)
P2 C31 C32 C33 177.0(4)
C31 C32 C33 C34 0.4(9)
C32 C33 C34 C35 -0.5(10)
C33 C34 C35 C36 -0.1(10)
C34 C35 C36 C31 0.8(9)
C32 C31 C36 C35 -1.0(7)
P2 C31 C36 C35 -177.4(4)
O1 Si1 C37 C42 11.4(4)
C46 Si1 C37 C42 -116.9(3)
S1 Si1 C37 C42 114.0(3)
Pt1 Si1 C37 C42 59.3(3)
O1 Si1 C37 C38 -158.1(3)
C46 Si1 C37 C38 73.5(3)
S1 Si1 C37 C38 -55.5(3)
Pt1 Si1 C37 C38 -110.3(3)
C42 C37 C38 C39 -0.4(5)
Si1 C37 C38 C39 169.8(3)
C42 C37 C38 C43 -178.9(3)
Si1 C37 C38 C43 -8.7(5)
C37 C38 C39 C40 -0.7(6)
C43 C38 C39 C40 177.8(4)
C38 C39 C40 C41 0.8(6)
C38 C39 C40 C44 178.8(4)
C39 C40 C41 C42 0.3(6)
C44 C40 C41 C42 -177.7(4)
C40 C41 C42 C37 -1.5(6)
C40 C41 C42 C45 178.6(4)
C38 C37 C42 C41 1.5(5)
Si1 C37 C42 C41 -168.3(3)
C38 C37 C42 C45 -178.6(3)
Si1 C37 C42 C45 11.6(5)
O1 Si1 C46 C51 -102.1(3)
C37 Si1 C46 C51 28.6(3)
S1 Si1 C46 C51 146.6(3)
Pt1 Si1 C46 C51 -145.6(2)
O1 Si1 C46 C47 75.5(3)
C37 Si1 C46 C47 -153.8(3)
S1 Si1 C46 C47 -35.8(3)
Pt1 Si1 C46 C47 32.0(4)
C51 C46 C47 C48 -4.0(5)
Si1 C46 C47 C48 178.3(3)
C51 C46 C47 C52 174.8(3)
Si1 C46 C47 C52 -3.0(5)
C46 C47 C48 C49 -0.9(6)
C52 C47 C48 C49 -179.7(3)
C47 C48 C49 C50 3.3(6)
C47 C48 C49 C53 -179.1(4)
C48 C49 C50 C51 -0.8(6)
C53 C49 C50 C51 -178.3(4)
C49 C50 C51 C46 -4.2(6)
C49 C50 C51 C54 170.3(3)
C47 C46 C51 C50 6.4(5)
Si1 C46 C51 C50 -175.9(3)
C47 C46 C51 C54 -167.6(3)
Si1 C46 C51 C54 10.1(5)
C48 C47 C52 Si3 71.1(4)
C46 C47 C52 Si3 -107.6(3)
C48 C47 C52 Si2 -65.7(4)
C46 C47 C52 Si2 115.6(3)
C48 C49 C53 Si8 114.2(4)
C50 C49 C53 Si8 -68.4(4)
C48 C49 C53 Si7 -61.3(5)
C50 C49 C53 Si7 116.1(4)
C48 C49 C53 Si9 -102.4(4)
C50 C49 C53 Si9 75.1(4)
C48 C49 C53 Si6 78.2(4)
C50 C49 C53 Si6 -104.4(4)
C50 C51 C54 Si4 59.9(4)
C46 C51 C54 Si4 -125.9(3)
C50 C51 C54 Si5 -72.6(4)
C46 C51 C54 Si5 101.6(4)
C47 C52 Si2 C55 -32.7(3)
Si3 C52 Si2 C55 -167.4(2)
C47 C52 Si2 C56 -150.0(3)
Si3 C52 Si2 C56 75.3(3)
C47 C52 Si2 C57 91.5(3)
Si3 C52 Si2 C57 -43.2(3)
C47 C52 Si3 C58 49.5(4)
Si2 C52 Si3 C58 -177.0(3)
C47 C52 Si3 C59 -72.9(3)
Si2 C52 Si3 C59 60.6(3)
C47 C52 Si3 C60 167.9(3)
Si2 C52 Si3 C60 -58.6(3)
C51 C54 Si4 C61 147.5(3)
Si5 C54 Si4 C61 -83.8(2)
C51 C54 Si4 C63 27.6(3)
Si5 C54 Si4 C63 156.3(2)
C51 C54 Si4 C62 -93.7(3)
Si5 C54 Si4 C62 35.0(3)
C51 C54 Si5 C66 -45.5(3)
Si4 C54 Si5 C66 -178.1(2)
C51 C54 Si5 C64 -165.3(3)
Si4 C54 Si5 C64 62.1(3)
C51 C54 Si5 C65 73.7(3)
Si4 C54 Si5 C65 -59.0(3)
C49 C53 Si6 C69 162.7(3)
Si8 C53 Si6 C69 63.5(3)
Si7 C53 Si6 C69 -59.4(3)
Si9 C53 Si6 C69 -16.6(4)
C49 C53 Si6 C68 -74.8(5)
Si8 C53 Si6 C68 -173.9(5)
Si7 C53 Si6 C68 63.2(5)
Si9 C53 Si6 C68 105.9(5)
C49 C53 Si6 C67 42.9(11)
Si8 C53 Si6 C67 -56.3(11)
Si7 C53 Si6 C67 -179.2(11)
Si9 C53 Si6 C67 -136.5(11)
C49 C53 Si7 C72 -30.7(7)
Si8 C53 Si7 C72 154.8(7)
Si9 C53 Si7 C72 65.6(7)
Si6 C53 Si7 C72 -167.3(7)
C49 C53 Si7 C70 91.4(5)
Si8 C53 Si7 C70 -83.1(5)
Si9 C53 Si7 C70 -172.3(4)
Si6 C53 Si7 C70 -45.1(5)
C49 C53 Si7 C71 -146.9(6)
Si8 C53 Si7 C71 38.7(7)
Si9 C53 Si7 C71 -50.6(5)
Si6 C53 Si7 C71 76.6(6)
C68 Si6 C69 Si8 176.4(4)
C67 Si6 C69 Si8 57.8(10)
C53 Si6 C69 Si8 -59.8(2)
C49 C53 Si8 C73 -42.0(8)
Si7 C53 Si8 C73 132.6(8)
Si9 C53 Si8 C73 177.8(8)
Si6 C53 Si8 C73 53.0(8)
C49 C53 Si8 C69 -160.5(3)
Si7 C53 Si8 C69 14.1(5)
Si9 C53 Si8 C69 59.3(4)
Si6 C53 Si8 C69 -65.5(3)
C49 C53 Si8 C74 76.7(5)
Si7 C53 Si8 C74 -108.7(5)
Si9 C53 Si8 C74 -63.5(5)
Si6 C53 Si8 C74 171.7(4)
Si6 C69 Si8 C53 69.3(3)
Si6 C69 Si8 C73 -49.6(8)
Si6 C69 Si8 C74 -165.0(4)
C49 C53 Si9 C75 145.3(6)
Si8 C53 Si9 C75 -74.7(6)
Si7 C53 Si9 C75 44.0(5)
Si6 C53 Si9 C75 -35.4(6)
C49 C53 Si9 C77 22.6(7)
Si8 C53 Si9 C77 162.6(6)
Si7 C53 Si9 C77 -78.7(6)
Si6 C53 Si9 C77 -158.1(6)
C49 C53 Si9 C76 -97.6(5)
Si8 C53 Si9 C76 42.5(5)
Si7 C53 Si9 C76 161.1(4)
Si6 C53 Si9 C76 81.7(5)
C78 C79 C80 C81 66.9(15)
C79 C80 C81 C82 170.2(12)
C80 C81 C82 C83 -173.6(14)
C84 C85 C86 C87 118(3)
C85 C86 C87 C88 104(4)
C86 C87 C88 C89 139(5)
C90 C91 C92 C93 -167(3)
C91 C92 C93 C94 129(3)
C92 C93 C94 C95 30(5)
